data_2228523
loop_
_publ_author_name
'\,Celik, \'Ismail'
'Akkurt, Mehmet'
'\"Okten, Salih'
'\,Cakmak, Osman'
'Garc\'ia-Granda, Santiago'

_publ_section_title
;
 3,6,8-Tribromoquinoline
;
_journal_coeditor_code PV2350
_journal_issue 12
_journal_name_full 'Acta Crystallographica Section E'
_journal_page_first o3133
_journal_paper_doi 10.1107/S1600536810045484
_journal_volume 66
_journal_year 2010
_chemical_formula_iupac 'C9 H4 Br3 N'
_chemical_formula_moiety 'C9 H4 Br3 N'
_chemical_formula_sum 'C9 H4 Br3 N'
_chemical_formula_weight 365.83
_chemical_name_systematic
;
3,6,8-Tribromoquinoline
;
_space_group_IT_number 14
_symmetry_cell_setting monoclinic
_symmetry_space_group_name_Hall '-P 2yn'
_symmetry_space_group_name_H-M 'P 1 21/n 1'
_atom_sites_solution_hydrogens geom
_atom_sites_solution_primary direct
_atom_sites_solution_secondary difmap
_cell_angle_alpha 90
_cell_angle_beta 92.827(3)
_cell_angle_gamma 90
_cell_formula_units_Z 4
_cell_length_a 3.9810(2)
_cell_length_b 12.4176(4)
_cell_length_c 19.7419(6)
_cell_measurement_reflns_used 2025
_cell_measurement_temperature 296(2)
_cell_measurement_theta_max 70.4407
_cell_measurement_theta_min 3.5564
_cell_volume 974.74(7)
_computing_cell_refinement 'CrysAlis Pro (Oxford Diffraction, 2010)'
_computing_data_collection 'CrysAlis Pro (Oxford Diffraction, 2010)'
_computing_data_reduction 'CrysAlis Pro (Oxford Diffraction, 2010)'
_computing_molecular_graphics 'ORTEP-3 for Windows (Farrugia, 1999)'
_computing_publication_material 'WinGX (Farrugia, 1997) and PLATON (Spek, 2009)'
_computing_structure_refinement 'SHELXL97 (Sheldrick, 2008)'
_computing_structure_solution 'SIR97 (Altomare <i>et al.</i>,  1999)'
_diffrn_ambient_temperature 296(2)
_diffrn_detector_area_resol_mean 10.2673
_diffrn_measured_fraction_theta_full 0.977
_diffrn_measured_fraction_theta_max 0.977
_diffrn_measurement_device_type 'Oxford Diffraction Xcalibur diffractometer with a Ruby Gemini CCD detector'
_diffrn_measurement_method '\w scans'
_diffrn_radiation_monochromator graphite
_diffrn_radiation_source 'Enhance (Cu) X-ray Source'
_diffrn_radiation_type 'Cu K\a'
_diffrn_radiation_wavelength 1.5418
_diffrn_reflns_av_R_equivalents 0.0595
_diffrn_reflns_av_sigmaI/netI 0.0450
_diffrn_reflns_limit_h_max 4
_diffrn_reflns_limit_h_min -4
_diffrn_reflns_limit_k_max 15
_diffrn_reflns_limit_k_min -9
_diffrn_reflns_limit_l_max 24
_diffrn_reflns_limit_l_min -22
_diffrn_reflns_number 3688
_diffrn_reflns_reduction_process
;
;
_diffrn_reflns_theta_full 70.57
_diffrn_reflns_theta_max 70.57
_diffrn_reflns_theta_min 5.73
_exptl_absorpt_coefficient_mu 14.931
_exptl_absorpt_correction_T_max 0.663
_exptl_absorpt_correction_T_min 0.049
_exptl_absorpt_correction_type multi-scan
_exptl_absorpt_process_details
;
(CrysAlis Pro; Oxford Diffraction, 2010)
;
_exptl_crystal_colour colourless
_exptl_crystal_density_diffrn 2.493
_exptl_crystal_density_method 'Not Measured'
_exptl_crystal_description needle
_exptl_crystal_F_000 680
_exptl_crystal_size_max 0.5091
_exptl_crystal_size_mid 0.0630
_exptl_crystal_size_min 0.0301
_refine_diff_density_max 1.446
_refine_diff_density_min -0.795
_refine_ls_extinction_method none
_refine_ls_goodness_of_fit_ref 1.046
_refine_ls_hydrogen_treatment constr
_refine_ls_matrix_type full
_refine_ls_number_parameters 118
_refine_ls_number_reflns 1816
_refine_ls_number_restraints 0
_refine_ls_restrained_S_all 1.046
_refine_ls_R_factor_all 0.0623
_refine_ls_R_factor_gt 0.0536
_refine_ls_shift/su_max 0.001
_refine_ls_shift/su_mean 0.000
_refine_ls_structure_factor_coef Fsqd
_refine_ls_weighting_details 'calc w=1/[\s^2^(Fo^2^)+(0.1066P)^2^]         where P=(Fo^2^+2Fc^2^)/3'
_refine_ls_weighting_scheme calc
_refine_ls_wR_factor_gt 0.1438
_refine_ls_wR_factor_ref 0.1504
_reflns_number_gt 1484
_reflns_number_total 1816
_reflns_threshold_expression I>2\s(I)
_cod_data_source_file pv2350.cif
_cod_data_source_block I
_cod_original_sg_symbol_H-M 'P 21/n'
_cod_database_code 2228523
_cod_database_fobs_code 2228523

loop_
_symmetry_equiv_pos_site_id
_symmetry_equiv_pos_as_xyz
1 x,y,z
2 1/2-x,1/2+y,1/2-z
3 -x,-y,-z
4 1/2+x,1/2-y,1/2+z

loop_
_atom_site_aniso_label
_atom_site_aniso_U_11
_atom_site_aniso_U_22
_atom_site_aniso_U_33
_atom_site_aniso_U_12
_atom_site_aniso_U_13
_atom_site_aniso_U_23
Br1 0.0752(6) 0.0456(4) 0.0506(5) -0.0125(3) 0.0119(4) -0.0120(3)
Br2 0.0622(5) 0.0498(5) 0.0464(4) -0.0097(3) 0.0107(3) 0.0057(3)
Br3 0.0798(6) 0.0652(5) 0.0385(4) 0.0047(4) 0.0132(3) -0.0003(3)
N1 0.053(3) 0.040(3) 0.039(3) -0.003(2) 0.003(2) 0.002(2)
C1 0.043(3) 0.032(3) 0.044(3) 0.002(2) 0.003(2) 0.002(2)
C2 0.044(3) 0.037(3) 0.040(3) 0.002(2) 0.000(2) -0.004(2)
C3 0.042(3) 0.050(3) 0.037(3) -0.003(3) 0.007(2) -0.006(3)
C4 0.046(3) 0.039(3) 0.043(3) 0.000(3) 0.006(2) 0.003(2)
C5 0.045(3) 0.038(3) 0.038(3) 0.000(2) -0.004(2) 0.000(2)
C6 0.039(3) 0.038(3) 0.039(3) 0.006(2) 0.000(2) 0.003(2)
C7 0.048(3) 0.041(3) 0.039(3) 0.007(3) 0.005(2) -0.003(2)
C8 0.045(3) 0.047(3) 0.037(3) 0.010(3) 0.004(2) 0.003(2)
C9 0.053(3) 0.047(3) 0.039(3) -0.002(3) 0.006(3) 0.004(2)

loop_
_atom_site_type_symbol
_atom_site_label
_atom_site_fract_x
_atom_site_fract_y
_atom_site_fract_z
_atom_site_U_iso_or_equiv
_atom_site_thermal_displace_type
_atom_site_calc_flag
_atom_site_refinement_flags
_atom_site_occupancy
Br Br1 0.6380(2) 0.29099(6) 0.90189(4) 0.0568(3) Uani . . 1.000
Br Br2 0.11453(19) -0.12590(6) 0.92944(4) 0.0525(3) Uani . . 1.000
Br Br3 0.7497(2) 0.08258(7) 0.56672(4) 0.0608(3) Uani . . 1.000
N N1 0.7203(14) 0.2168(5) 0.7553(3) 0.0440(17) Uani . . 1.000
C C1 0.5666(16) 0.1396(5) 0.7921(3) 0.0396(17) Uani . . 1.000
C C2 0.5134(15) 0.1576(5) 0.8619(3) 0.0404(17) Uani . . 1.000
C C3 0.3758(16) 0.0808(5) 0.9010(3) 0.0428(17) Uani . . 1.000
C C4 0.2822(16) -0.0184(5) 0.8725(3) 0.0425(17) Uani . . 1.000
C C5 0.3078(15) -0.0384(5) 0.8042(3) 0.0405(17) Uani . . 1.000
C C6 0.4583(15) 0.0399(5) 0.7636(3) 0.0387(17) Uani . . 1.000
C C7 0.5126(16) 0.0209(5) 0.6946(3) 0.0426(17) Uani . . 1.000
C C8 0.6665(16) 0.0996(5) 0.6597(3) 0.0429(17) Uani . . 1.000
C C9 0.7713(17) 0.1961(6) 0.6919(3) 0.0462(17) Uani . . 1.000
H H3 0.34400 0.09420 0.94660 0.0520 Uiso calc R 1.000
H H5 0.22720 -0.10250 0.78520 0.0480 Uiso calc R 1.000
H H7 0.44560 -0.04330 0.67380 0.0510 Uiso calc R 1.000
H H9 0.88170 0.24730 0.66670 0.0550 Uiso calc R 1.000

loop_
_atom_type_symbol
_atom_type_description
_atom_type_scat_dispersion_real
_atom_type_scat_dispersion_imag
_atom_type_scat_source
N N 0.0311 0.0180 'International Tables Vol C Tables 4.2.6.8 and 6.1.1.4'
Br Br -0.6763 1.2805 'International Tables Vol C Tables 4.2.6.8 and 6.1.1.4'
H H 0.0000 0.0000 'International Tables Vol C Tables 4.2.6.8 and 6.1.1.4'
C C 0.0181 0.0091 'International Tables Vol C Tables 4.2.6.8 and 6.1.1.4'

loop_
_geom_angle_atom_site_label_1
_geom_angle_atom_site_label_2
_geom_angle_atom_site_label_3
_geom_angle_site_symmetry_1
_geom_angle_site_symmetry_2
_geom_angle_site_symmetry_3
_geom_angle
_geom_angle_publ_flag
C1 N1 C9 . . . 117.9(6) no
N1 C1 C2 . . . 119.8(6) no
N1 C1 C6 . . . 122.5(6) no
C2 C1 C6 . . . 117.7(5) no
Br1 C2 C1 . . . 119.6(5) no
Br1 C2 C3 . . . 118.8(5) no
C1 C2 C3 . . . 121.6(6) no
C2 C3 C4 . . . 119.8(6) no
Br2 C4 C3 . . . 118.6(4) no
Br2 C4 C5 . . . 120.0(5) no
C3 C4 C5 . . . 121.4(6) no
C4 C5 C6 . . . 119.0(6) no
C1 C6 C5 . . . 120.3(5) no
C1 C6 C7 . . . 118.1(5) no
C5 C6 C7 . . . 121.5(6) no
C6 C7 C8 . . . 117.7(6) no
Br3 C8 C7 . . . 121.1(5) no
Br3 C8 C9 . . . 118.0(5) no
C7 C8 C9 . . . 120.9(6) no
N1 C9 C8 . . . 123.0(6) no
C2 C3 H3 . . . 120.00 no
C4 C3 H3 . . . 120.00 no
C4 C5 H5 . . . 120.00 no
C6 C5 H5 . . . 121.00 no
C6 C7 H7 . . . 121.00 no
C8 C7 H7 . . . 121.00 no
N1 C9 H9 . . . 119.00 no
C8 C9 H9 . . . 118.00 no

loop_
_geom_bond_atom_site_label_1
_geom_bond_atom_site_label_2
_geom_bond_site_symmetry_1
_geom_bond_site_symmetry_2
_geom_bond_distance
_geom_bond_publ_flag
Br1 C2 . . 1.891(6) no
Br2 C4 . . 1.888(6) no
Br3 C8 . . 1.893(6) no
N1 C1 . . 1.366(9) no
N1 C9 . . 1.303(8) no
C1 C2 . . 1.422(8) no
C1 C6 . . 1.418(9) no
C2 C3 . . 1.359(9) no
C3 C4 . . 1.397(9) no
C4 C5 . . 1.380(8) no
C5 C6 . . 1.412(9) no
C6 C7 . . 1.410(8) no
C7 C8 . . 1.359(9) no
C8 C9 . . 1.410(9) no
C3 H3 . . 0.9300 no
C5 H5 . . 0.9300 no
C7 H7 . . 0.9300 no
C9 H9 . . 0.9300 no

loop_
_geom_contact_atom_site_label_1
_geom_contact_atom_site_label_2
_geom_contact_distance
_geom_contact_site_symmetry_1
_geom_contact_site_symmetry_2
_geom_contact_publ_flag
Br1 N1 3.070(6) . . no
Br1 Br3 3.6969(12) . 2_656 no
Br1 C7 3.738(6) . 2_656 no
Br2 C4 3.696(6) . 1_455 no
Br2 C9 3.553(7) . 2_546 no
Br3 Br1 3.6969(12) . 2_646 no
Br3 Br3 3.8186(12) . 3_656 no
Br1 H7 3.0800 . 2_656 no
Br2 H9 3.1000 . 2_546 no
Br2 H3 3.2000 . 3_657 no
Br2 H9 3.2400 . 2_646 no
Br2 H3 3.1500 . 3_557 no
N1 Br1 3.070(6) . . no
C4 Br2 3.696(6) . 1_655 no
C5 C6 3.572(8) . 1_455 no
C6 C5 3.572(8) . 1_655 no
C6 C9 3.587(9) . 1_455 no
C7 C8 3.542(9) . 1_455 no
C7 Br1 3.738(6) . 2_646 no
C8 C7 3.542(9) . 1_655 no
C9 Br2 3.553(7) . 2_556 no
C9 C6 3.587(9) . 1_655 no
C5 H9 2.9800 . 2_646 no
H3 Br2 3.1500 . 3_557 no
H3 Br2 3.2000 . 3_657 no
H5 H7 2.5100 . . no
H5 H9 2.5800 . 2_646 no
H7 H5 2.5100 . . no
H7 Br1 3.0800 . 2_646 no
H9 Br2 3.1000 . 2_556 no
H9 Br2 3.2400 . 2_656 no
H9 C5 2.9800 . 2_656 no
H9 H5 2.5800 . 2_656 no

loop_
_geom_torsion_atom_site_label_1
_geom_torsion_atom_site_label_2
_geom_torsion_atom_site_label_3
_geom_torsion_atom_site_label_4
_geom_torsion_site_symmetry_1
_geom_torsion_site_symmetry_2
_geom_torsion_site_symmetry_3
_geom_torsion_site_symmetry_4
_geom_torsion
_geom_torsion_publ_flag
C9 N1 C1 C2 . . . . 178.4(6) no
C9 N1 C1 C6 . . . . -0.9(9) no
C1 N1 C9 C8 . . . . 1.9(10) no
N1 C1 C2 Br1 . . . . 2.9(8) no
N1 C1 C2 C3 . . . . -176.9(6) no
C6 C1 C2 Br1 . . . . -177.8(4) no
C6 C1 C2 C3 . . . . 2.5(9) no
N1 C1 C6 C5 . . . . 178.5(6) no
N1 C1 C6 C7 . . . . -0.1(9) no
C2 C1 C6 C5 . . . . -0.9(9) no
C2 C1 C6 C7 . . . . -179.5(6) no
Br1 C2 C3 C4 . . . . -179.9(5) no
C1 C2 C3 C4 . . . . -0.2(9) no
C2 C3 C4 Br2 . . . . 176.6(5) no
C2 C3 C4 C5 . . . . -3.9(10) no
Br2 C4 C5 C6 . . . . -175.1(5) no
C3 C4 C5 C6 . . . . 5.4(9) no
C4 C5 C6 C1 . . . . -3.0(9) no
C4 C5 C6 C7 . . . . 175.5(6) no
C1 C6 C7 C8 . . . . 0.1(9) no
C5 C6 C7 C8 . . . . -178.4(6) no
C6 C7 C8 Br3 . . . . -179.7(5) no
C6 C7 C8 C9 . . . . 0.8(9) no
Br3 C8 C9 N1 . . . . 178.6(5) no
C7 C8 C9 N1 . . . . -1.9(10) no

loop_
_cod_related_entry_id
_cod_related_entry_database
_cod_related_entry_code
1 ChemSpider 30656387
